data_7006502
loop_
_publ_author_name
'Iwahori, Fumiyasu'
'Nishikawa, Yoshikazu'
'Mori, Ken-ichiro'
'Yamashita, Masahiro'
'Abe, Jiro'

_publ_section_title
;
 Synthesis, crystal structure and magnetic properties of o-carboranyl
 nitronyl nitroxide biradical: a prototype of a three-dimensional
 analogue of o-benzoquinodimethane.
;
_journal_issue 3
_journal_name_full 'Dalton transactions (Cambridge, England : 2003)'
_journal_page_first 473
_journal_page_last 477
_journal_paper_doi 10.1039/b511579e
_journal_year 2006
_chemical_formula_sum 'C32 H52 B10 N4 O5'
_chemical_formula_weight 680.89
_space_group_IT_number 14
_symmetry_cell_setting monoclinic
_symmetry_Int_Tables_number 14
_symmetry_space_group_name_Hall '-P 2ybc'
_symmetry_space_group_name_H-M 'P 1 21/c 1'
_audit_creation_date 'Sat Aug 23 13:27:20 2003'
_audit_creation_method 'by teXsan'
_cell_angle_alpha 90
_cell_angle_beta 102.438(4)
_cell_angle_gamma 90
_cell_formula_units_Z 4
_cell_length_a 13.198(4)
_cell_length_b 21.760(5)
_cell_length_c 13.410(4)
_cell_measurement_reflns_used 13806
_cell_measurement_temperature 123.2
_cell_measurement_theta_max 31.5
_cell_measurement_theta_min 1.8
_cell_volume 3760.8(18)
_computing_cell_refinement CRYSTALCLEAR
_computing_data_collection CRYSTALCLEAR
_computing_data_reduction 'teXsan Ver. 1.11'
_computing_publication_material 'teXsan Ver. 1.11'
_computing_structure_refinement 'teXsan Ver. 1.10'
_computing_structure_solution SIR92
_diffrn_detector_area_resol_mean 28.57
_diffrn_measured_fraction_theta_full 0.8918
_diffrn_measured_fraction_theta_max 0.8918
_diffrn_measurement_device_type 'Rigaku/MSC Mercury CCD'
_diffrn_measurement_method \w
_diffrn_radiation_type 'Mo K\a'
_diffrn_radiation_wavelength 0.7107
_diffrn_reflns_av_R_equivalents 0.070
_diffrn_reflns_limit_h_max 13
_diffrn_reflns_limit_h_min -17
_diffrn_reflns_limit_k_max 30
_diffrn_reflns_limit_k_min -30
_diffrn_reflns_limit_l_max 19
_diffrn_reflns_limit_l_min -19
_diffrn_reflns_number 36504
_diffrn_reflns_theta_full 31.38
_diffrn_reflns_theta_max 31.38
_exptl_absorpt_coefficient_mu 0.075
_exptl_absorpt_correction_T_max 0.993
_exptl_absorpt_correction_T_min 0.993
_exptl_absorpt_correction_type none
_exptl_crystal_colour Blue
_exptl_crystal_density_diffrn 1.202
_exptl_crystal_density_method 'not measured'
_exptl_crystal_description Block
_exptl_crystal_size_max 0.200
_exptl_crystal_size_mid 0.100
_exptl_crystal_size_min 0.100
_refine_diff_density_max 0.86
_refine_diff_density_min -0.80
_refine_ls_extinction_method none
_refine_ls_goodness_of_fit_ref 1.009
_refine_ls_number_parameters 490
_refine_ls_number_reflns 11054
_refine_ls_R_factor_gt 0.0700
_refine_ls_shift/su_max 0.0004
_refine_ls_structure_factor_coef Fsqd
_refine_ls_weighting_details 'w = 1/[\s^2^(Fo^2^) + (0.02000(Max(Fo^2^,0) + 2Fc^2^)/3)^2^]'
_refine_ls_weighting_scheme calc
_refine_ls_wR_factor_ref 0.1485
_reflns_number_gt 3129
_reflns_number_total 11060
_reflns_threshold_expression F^2^>2.0\s(F^2^)
_cod_data_source_file b511579e.txt
_cod_data_source_block CB-NN2*Et2O
_cod_original_cell_volume 3761.1(1)
_cod_original_formula_sum 'C32 H52 B10 N4 O5 '
_cod_database_code 7006502

loop_
_symmetry_equiv_pos_as_xyz
x,y,z
-x,1/2+y,1/2-z
-x,-y,-z
x,1/2-y,1/2+z

loop_
_atom_site_label
_atom_site_type_symbol
_atom_site_fract_x
_atom_site_fract_y
_atom_site_fract_z
_atom_site_U_iso_or_equiv
_atom_site_adp_type
_atom_site_occupancy
_atom_site_calc_flag
_atom_site_refinement_flags
_atom_site_disorder_assembly
_atom_site_disorder_group
O O 0.5268(2) 0.1826(1) 0.7663(2) 0.0428(8) Uani 1.00 d . . .
O(1) O 0.1713(2) 0.1269(1) 0.0926(2) 0.0431(8) Uani 1.00 d . . .
O(2) O 0.2740(2) 0.2121(1) 0.4161(2) 0.0414(8) Uani 1.00 d . . .
O(3) O 0.8469(2) 0.34325(10) 0.1875(2) 0.0324(7) Uani 1.00 d . . .
O(4) O 0.7527(2) 0.35030(10) 0.5023(2) 0.0306(6) Uani 1.00 d . . .
N(1) N 0.1734(2) 0.1596(1) 0.1730(2) 0.0315(8) Uani 1.00 d . . .
N(2) N 0.2199(2) 0.1982(1) 0.3275(2) 0.0301(8) Uani 1.00 d . . .
N(3) N 0.8245(2) 0.3627(1) 0.2706(2) 0.0269(7) Uani 1.00 d . . .
N(4) N 0.7812(2) 0.3661(1) 0.4202(2) 0.0255(7) Uani 1.00 d . . .
C(1) C 0.6353(2) 0.0296(1) 0.3124(2) 0.0250(8) Uani 1.00 d . . .
C(2) C 0.7559(2) 0.0640(1) 0.3338(2) 0.0241(8) Uani 1.00 d . . .
C(3) C 0.5380(2) 0.0680(1) 0.2954(2) 0.0266(9) Uani 1.00 d . . .
C(4) C 0.4926(2) 0.0918(1) 0.2022(2) 0.0287(9) Uani 1.00 d . . .
C(5) C 0.3985(2) 0.1227(1) 0.1875(2) 0.0301(9) Uani 1.00 d . . .
C(6) C 0.3502(2) 0.1306(1) 0.2703(2) 0.0261(9) Uani 1.00 d . . .
C(7) C 0.3969(2) 0.1079(2) 0.3646(2) 0.0324(10) Uani 1.00 d . . .
C(8) C 0.4901(2) 0.0764(2) 0.3784(2) 0.0323(10) Uani 1.00 d . . .
C(9) C 0.2504(2) 0.1624(2) 0.2562(2) 0.0294(9) Uani 1.00 d . . .
C(10) C 0.0897(2) 0.2051(2) 0.1784(2) 0.0317(10) Uani 1.00 d . . .
C(11) C 0.1067(2) 0.2152(2) 0.2953(2) 0.0310(10) Uani 1.00 d . . .
C(12) C -0.0156(3) 0.1787(2) 0.1269(3) 0.047(1) Uani 1.00 d . . .
C(13) C 0.1135(3) 0.2618(2) 0.1208(3) 0.056(1) Uani 1.00 d . . .
C(14) C 0.0489(3) 0.1694(2) 0.3489(2) 0.038(1) Uani 1.00 d . . .
C(15) C 0.0909(3) 0.2807(2) 0.3267(3) 0.045(1) Uani 1.00 d . . .
C(16) C 0.7614(2) 0.1328(1) 0.3355(2) 0.0220(8) Uani 1.00 d . . .
C(17) C 0.7542(2) 0.1666(1) 0.2458(2) 0.0233(8) Uani 1.00 d . . .
C(18) C 0.7643(2) 0.2294(1) 0.2482(2) 0.0242(8) Uani 1.00 d . . .
C(19) C 0.7812(2) 0.2615(1) 0.3402(2) 0.0238(8) Uani 1.00 d . . .
C(20) C 0.7880(2) 0.2280(1) 0.4309(2) 0.0258(9) Uani 1.00 d . . .
C(21) C 0.7797(2) 0.1647(1) 0.4281(2) 0.0264(9) Uani 1.00 d . . .
C(22) C 0.7941(2) 0.3275(1) 0.3435(2) 0.0224(8) Uani 1.00 d . . .
C(23) C 0.8474(3) 0.4282(1) 0.3051(2) 0.0297(9) Uani 1.00 d . . .
C(24) C 0.7866(3) 0.4328(1) 0.3921(2) 0.0278(9) Uani 1.00 d . . .
C(25) C 0.8151(3) 0.4718(2) 0.2171(3) 0.040(1) Uani 1.00 d . . .
C(26) C 0.9665(3) 0.4311(2) 0.3452(3) 0.038(1) Uani 1.00 d . . .
C(27) C 0.6737(3) 0.4530(2) 0.3536(3) 0.043(1) Uani 1.00 d . . .
C(28) C 0.8388(3) 0.4697(2) 0.4837(3) 0.038(1) Uani 1.00 d . . .
C(29) C 0.5656(3) 0.1715(2) 0.6020(3) 0.049(1) Uani 1.00 d . . .
C(30) C 0.5115(3) 0.2102(2) 0.6678(3) 0.049(1) Uani 1.00 d . . .
C(31) C 0.4772(3) 0.2169(2) 0.8327(3) 0.052(1) Uani 1.00 d . . .
C(32) C 0.4857(3) 0.1829(2) 0.9311(3) 0.056(1) Uani 1.00 d . . .
B(1) B 0.7068(3) 0.0275(2) 0.2183(3) 0.0246(10) Uani 1.00 d . . .
B(2) B 0.8386(3) 0.0194(2) 0.2822(3) 0.028(1) Uani 1.00 d . . .
B(3) B 0.8445(3) 0.0206(2) 0.4165(3) 0.028(1) Uani 1.00 d . . .
B(4) B 0.7144(3) 0.0280(2) 0.4329(3) 0.028(1) Uani 1.00 d . . .
B(5) B 0.6437(3) -0.0371(2) 0.3810(3) 0.031(1) Uani 1.00 d . . .
B(6) B 0.6376(3) -0.0379(2) 0.2469(3) 0.030(1) Uani 1.00 d . . .
B(7) B 0.7666(3) -0.0456(2) 0.2296(3) 0.033(1) Uani 1.00 d . . .
B(8) B 0.8507(3) -0.0510(2) 0.3524(3) 0.033(1) Uani 1.00 d . . .
B(9) B 0.7750(3) -0.0449(2) 0.4462(3) 0.031(1) Uani 1.00 d . . .
B(10) B 0.7265(3) -0.0861(2) 0.3311(3) 0.034(1) Uani 1.00 d . . .
H(1) H 0.678(2) 0.055(1) 0.152(2) 0.0407 Uiso 1.00 calc . . .
H(2) H 0.898(2) 0.048(1) 0.244(2) 0.0407 Uiso 1.00 calc . . .
H(3) H 0.904(2) 0.043(1) 0.464(2) 0.0407 Uiso 1.00 calc . . .
H(4) H 0.700(2) 0.057(1) 0.494(2) 0.0407 Uiso 1.00 calc . . .
H(5) H 0.577(2) -0.050(1) 0.410(2) 0.0407 Uiso 1.00 calc . . .
H(6) H 0.565(2) -0.049(1) 0.194(2) 0.0407 Uiso 1.00 calc . . .
H(7) H 0.779(2) -0.067(1) 0.163(2) 0.0407 Uiso 1.00 calc . . .
H(8) H 0.924(2) -0.078(1) 0.369(2) 0.0407 Uiso 1.00 calc . . .
H(9) H 0.793(2) -0.065(1) 0.522(2) 0.0407 Uiso 1.00 calc . . .
H(10) H 0.717(2) -0.135(1) 0.328(2) 0.0407 Uiso 1.00 calc . . .
H(11) H 0.5259 0.0872 0.1465 0.0344 Uiso 1.00 calc . . .
H(12) H 0.3670 0.1384 0.1220 0.0361 Uiso 1.00 calc . . .
H(13) H 0.3650 0.1139 0.4210 0.0389 Uiso 1.00 calc . . .
H(14) H 0.5216 0.0606 0.4437 0.0388 Uiso 1.00 calc . . .
H(15) H -0.0162 0.1701 0.0574 0.0559 Uiso 1.00 calc . . .
H(16) H -0.0278 0.1420 0.1607 0.0559 Uiso 1.00 calc . . .
H(17) H -0.0684 0.2078 0.1307 0.0559 Uiso 1.00 calc . . .
H(18) H 0.1163 0.2506 0.0529 0.0667 Uiso 1.00 calc . . .
H(19) H 0.0606 0.2916 0.1192 0.0667 Uiso 1.00 calc . . .
H(20) H 0.1784 0.2785 0.1543 0.0667 Uiso 1.00 calc . . .
H(21) H 0.0603 0.1289 0.3271 0.0455 Uiso 1.00 calc . . .
H(22) H -0.0232 0.1783 0.3323 0.0455 Uiso 1.00 calc . . .
H(23) H 0.0738 0.1724 0.4207 0.0455 Uiso 1.00 calc . . .
H(24) H 0.0195 0.2911 0.3068 0.0546 Uiso 1.00 calc . . .
H(25) H 0.1128 0.2845 0.3988 0.0546 Uiso 1.00 calc . . .
H(26) H 0.1304 0.3077 0.2945 0.0546 Uiso 1.00 calc . . .
H(27) H 0.7421 0.1458 0.1821 0.0279 Uiso 1.00 calc . . .
H(28) H 0.7598 0.2513 0.1861 0.0290 Uiso 1.00 calc . . .
H(29) H 0.7983 0.2489 0.4944 0.0309 Uiso 1.00 calc . . .
H(30) H 0.7866 0.1425 0.4902 0.0316 Uiso 1.00 calc . . .
H(31) H 0.7427 0.4679 0.1903 0.0483 Uiso 1.00 calc . . .
H(32) H 0.8518 0.4623 0.1654 0.0483 Uiso 1.00 calc . . .
H(33) H 0.8304 0.5127 0.2401 0.0483 Uiso 1.00 calc . . .
H(34) H 1.0002 0.4205 0.2917 0.0456 Uiso 1.00 calc . . .
H(35) H 0.9859 0.4715 0.3684 0.0456 Uiso 1.00 calc . . .
H(36) H 0.9864 0.4029 0.4001 0.0456 Uiso 1.00 calc . . .
H(37) H 0.6433 0.4297 0.2948 0.0514 Uiso 1.00 calc . . .
H(38) H 0.6719 0.4954 0.3364 0.0514 Uiso 1.00 calc . . .
H(39) H 0.6361 0.4465 0.4055 0.0514 Uiso 1.00 calc . . .
H(40) H 0.8411 0.5117 0.4650 0.0453 Uiso 1.00 calc . . .
H(41) H 0.9074 0.4550 0.5080 0.0453 Uiso 1.00 calc . . .
H(42) H 0.8008 0.4658 0.5361 0.0453 Uiso 1.00 calc . . .
H(43) H 0.5372 0.1313 0.5964 0.0592 Uiso 1.00 calc . . .
H(44) H 0.5563 0.1894 0.5361 0.0592 Uiso 1.00 calc . . .
H(45) H 0.6376 0.1695 0.6322 0.0592 Uiso 1.00 calc . . .
H(46) H 0.4395 0.2122 0.6380 0.0591 Uiso 1.00 calc . . .
H(47) H 0.5398 0.2505 0.6737 0.0591 Uiso 1.00 calc . . .
H(48) H 0.4061 0.2224 0.8014 0.0620 Uiso 1.00 calc . . .
H(49) H 0.5097 0.2558 0.8459 0.0620 Uiso 1.00 calc . . .
H(50) H 0.4553 0.1433 0.9178 0.0671 Uiso 1.00 calc . . .
H(51) H 0.5568 0.1786 0.9637 0.0671 Uiso 1.00 calc . . .
H(52) H 0.4505 0.2051 0.9743 0.0671 Uiso 1.00 calc . . .

loop_
_atom_site_aniso_label
_atom_site_aniso_U_11
_atom_site_aniso_U_22
_atom_site_aniso_U_33
_atom_site_aniso_U_12
_atom_site_aniso_U_13
_atom_site_aniso_U_23
O 0.048(2) 0.036(2) 0.043(2) 0.006(1) 0.008(1) -0.002(1)
O(1) 0.042(1) 0.048(2) 0.038(1) 0.006(1) 0.006(1) -0.016(1)
O(2) 0.039(1) 0.049(2) 0.033(1) -0.001(1) 0.002(1) -0.010(1)
O(3) 0.044(1) 0.031(1) 0.025(1) -0.003(1) 0.012(1) -0.006(1)
O(4) 0.038(1) 0.033(1) 0.024(1) -0.003(1) 0.013(1) 0.002(1)
N(1) 0.032(2) 0.030(2) 0.034(2) 0.001(1) 0.009(1) -0.006(1)
N(2) 0.026(1) 0.032(2) 0.032(2) -0.001(1) 0.007(1) -0.002(1)
N(3) 0.035(2) 0.024(2) 0.023(1) -0.002(1) 0.009(1) -0.002(1)
N(4) 0.030(1) 0.023(1) 0.024(1) -0.001(1) 0.007(1) 0.000(1)
C(1) 0.026(2) 0.022(2) 0.029(2) -0.001(1) 0.012(1) 0.000(1)
C(2) 0.024(2) 0.023(2) 0.027(2) -0.001(1) 0.009(1) 0.001(1)
C(3) 0.025(2) 0.023(2) 0.033(2) -0.002(1) 0.009(1) -0.001(1)
C(4) 0.026(2) 0.030(2) 0.032(2) 0.000(1) 0.010(1) -0.004(2)
C(5) 0.032(2) 0.029(2) 0.028(2) 0.001(1) 0.004(1) 0.004(1)
C(6) 0.021(2) 0.023(2) 0.035(2) 0.002(1) 0.008(1) -0.004(1)
C(7) 0.029(2) 0.038(2) 0.032(2) 0.002(2) 0.010(2) 0.001(2)
C(8) 0.030(2) 0.038(2) 0.032(2) 0.007(2) 0.014(2) 0.004(2)
C(9) 0.027(2) 0.030(2) 0.032(2) 0.000(2) 0.008(1) -0.003(2)
C(10) 0.030(2) 0.028(2) 0.037(2) 0.008(2) 0.005(2) 0.006(2)
C(11) 0.026(2) 0.036(2) 0.033(2) 0.008(2) 0.009(1) -0.001(2)
C(12) 0.033(2) 0.060(3) 0.043(2) 0.008(2) 0.000(2) -0.009(2)
C(13) 0.086(3) 0.040(3) 0.043(2) 0.009(2) 0.020(2) 0.006(2)
C(14) 0.032(2) 0.048(2) 0.037(2) 0.006(2) 0.013(2) 0.000(2)
C(15) 0.051(2) 0.043(2) 0.043(2) 0.013(2) 0.011(2) -0.001(2)
C(16) 0.022(2) 0.019(2) 0.027(2) -0.002(1) 0.009(1) -0.003(1)
C(17) 0.028(2) 0.024(2) 0.018(2) 0.001(1) 0.005(1) -0.002(1)
C(18) 0.027(2) 0.024(2) 0.023(2) 0.001(1) 0.011(1) 0.003(1)
C(19) 0.023(2) 0.022(2) 0.027(2) 0.001(1) 0.008(1) 0.000(1)
C(20) 0.031(2) 0.023(2) 0.024(2) -0.003(1) 0.007(1) -0.005(1)
C(21) 0.031(2) 0.027(2) 0.022(2) -0.002(1) 0.009(1) 0.004(1)
C(22) 0.025(2) 0.021(2) 0.022(2) -0.002(1) 0.006(1) -0.001(1)
C(23) 0.041(2) 0.024(2) 0.024(2) -0.002(2) 0.008(2) 0.002(1)
C(24) 0.035(2) 0.021(2) 0.028(2) -0.001(1) 0.008(2) 0.001(1)
C(25) 0.065(3) 0.023(2) 0.032(2) -0.002(2) 0.008(2) 0.002(2)
C(26) 0.035(2) 0.037(2) 0.044(2) -0.009(2) 0.012(2) -0.005(2)
C(27) 0.039(2) 0.032(2) 0.057(3) 0.008(2) 0.011(2) 0.006(2)
C(28) 0.053(2) 0.029(2) 0.032(2) -0.011(2) 0.013(2) -0.011(2)
C(29) 0.049(2) 0.047(3) 0.048(2) -0.013(2) 0.002(2) 0.000(2)
C(30) 0.046(2) 0.046(3) 0.055(3) -0.001(2) 0.008(2) 0.008(2)
C(31) 0.055(3) 0.042(3) 0.057(3) 0.009(2) 0.009(2) -0.012(2)
C(32) 0.061(3) 0.056(3) 0.051(3) 0.009(2) 0.013(2) -0.013(2)
B(1) 0.026(2) 0.025(2) 0.025(2) -0.001(2) 0.009(2) -0.005(2)
B(2) 0.022(2) 0.029(2) 0.034(2) 0.004(2) 0.008(2) -0.002(2)
B(3) 0.029(2) 0.029(2) 0.025(2) 0.004(2) 0.003(2) 0.002(2)
B(4) 0.029(2) 0.031(2) 0.025(2) -0.001(2) 0.009(2) 0.007(2)
B(5) 0.031(2) 0.026(2) 0.037(2) 0.000(2) 0.010(2) 0.004(2)
B(6) 0.033(2) 0.020(2) 0.039(2) -0.001(2) 0.009(2) -0.001(2)
B(7) 0.030(2) 0.029(2) 0.041(2) 0.000(2) 0.011(2) -0.001(2)
B(8) 0.035(2) 0.024(2) 0.043(2) 0.001(2) 0.012(2) 0.003(2)
B(9) 0.034(2) 0.023(2) 0.038(2) 0.000(2) 0.011(2) 0.006(2)
B(10) 0.037(2) 0.027(2) 0.041(2) 0.001(2) 0.012(2) 0.000(2)

loop_
_atom_type_symbol
_atom_type_description
_atom_type_scat_dispersion_real
_atom_type_scat_dispersion_imag
_atom_type_scat_source
C C 0.003 0.002
;International Tables for Crystallography
(1992, Vol. C, Tables 4.2.6.8 and 6.1.1.1)
;
N N 0.006 0.003
;International Tables for Crystallography
(1992, Vol. C, Tables 4.2.6.8 and 6.1.1.1)
;
O O 0.011 0.006
;International Tables for Crystallography
(1992, Vol. C, Tables 4.2.6.8 and 6.1.1.1)
;
B B 0.001 0.001
;International Tables for Crystallography
(1992, Vol. C, Tables 4.2.6.8 and 6.1.1.1)
;
H H 0.000 0.000
;International Tables for Crystallography
(1992, Vol. C, Table 6.1.1.2)
;

loop_
_geom_angle_atom_site_label_1
_geom_angle_atom_site_label_2
_geom_angle_atom_site_label_3
_geom_angle
_geom_angle_site_symmetry_1
_geom_angle_site_symmetry_2
_geom_angle_site_symmetry_3
_geom_angle_publ_flag
? ? ? ? ? ? ? ?

loop_
_geom_bond_atom_site_label_1
_geom_bond_atom_site_label_2
_geom_bond_distance
_geom_bond_site_symmetry_1
_geom_bond_site_symmetry_2
_geom_bond_publ_flag
? ? ? ? ? ?

loop_
_geom_contact_atom_site_label_1
_geom_contact_atom_site_label_2
_geom_contact_distance
_geom_contact_site_symmetry_1
_geom_contact_site_symmetry_2
_geom_contact_publ_flag
? ? ? ? ? ?

loop_
_geom_torsion_atom_site_label_1
_geom_torsion_atom_site_label_2
_geom_torsion_atom_site_label_3
_geom_torsion_atom_site_label_4
_geom_torsion
_geom_torsion_site_symmetry_1
_geom_torsion_site_symmetry_2
_geom_torsion_site_symmetry_3
_geom_torsion_site_symmetry_4
_geom_torsion_publ_flag
? ? ? ? ? ? ? ? ? ?
